data_7002616
loop_
_publ_author_name
'Ayala, Carla N.'
'Chisholm, Malcolm H.'
'Gallucci, Judith C.'
'Krempner, Clemens'

_publ_section_title
;
 Chemistry of BDI*M(2+) complexes (M = Mg, Zn) and their role in
 lactide polymerization where BDI* is the anion derived from
 methylenebis(C-tBu, N-2,6-diisopropylphenyl)imine BDI*H
;
_journal_issue 42
_journal_name_full 'Dalton Transactions'
_journal_page_first 9237
_journal_paper_doi 10.1039/b910669c
_journal_year 2009
_chemical_compound_source 'synthesis as described'
_chemical_formula_moiety 'C35 H54 N2, 0.105(H2 O1)'
_chemical_formula_sum 'C35 H54.2 N2 O0.105'
_chemical_formula_weight 504.69
_chemical_name_common 'Chisholm 1494a'
_chemical_name_systematic
;
?
;
_space_group_IT_number 14
_symmetry_cell_setting monoclinic
_symmetry_Int_Tables_number 14
_symmetry_space_group_name_Hall '-P 2yab'
_symmetry_space_group_name_H-M 'P 1 21/a 1'
_atom_sites_solution_hydrogens geom
_atom_sites_solution_primary direct
_atom_sites_solution_secondary difmap
_audit_conform_dict_location ftp://ftp.iucr.org/pub/cif_core.dic
_audit_conform_dict_name cif_core.dic
_audit_conform_dict_version 2.4
_audit_creation_date 2009-07-17T16:11:37-00:00
_audit_creation_method 'WinGX routine CIF_UPDATE'
_cell_angle_alpha 90
_cell_angle_beta 106.180(1)
_cell_angle_gamma 90
_cell_formula_units_Z 4
_cell_length_a 15.5478(2)
_cell_length_b 9.7599(1)
_cell_length_c 22.1039(3)
_cell_measurement_reflns_used 6026
_cell_measurement_temperature 150(2)
_cell_measurement_theta_max 25.028
_cell_measurement_theta_min 2.037
_cell_measurement_wavelength 0.71073
_cell_volume 3221.30(7)
_computing_cell_refinement 'HKL Scalepack (Otwinowski & Minor 1997)'
_computing_data_collection 'Collect (Nonius BV, 1997-2000)'
_computing_data_reduction 'HKL Denzo and Scalepack (Otwinowski & Minor 1997)'
_computing_molecular_graphics 'Ortep-3 for Windows (Farrugia, 1997)'
_computing_publication_material 'WinGX publication routines (Farrugia, 1999)'
_computing_structure_refinement 'SHELXL-97 (Sheldrick, 2008)'
_computing_structure_solution 'SHELXS-97 (Sheldrick, 2008)'
_diffrn_ambient_temperature 150(2)
_diffrn_detector 'CCD plate'
_diffrn_detector_area_resol_mean 9
_diffrn_measured_fraction_theta_full 0.999
_diffrn_measured_fraction_theta_max 0.999
_diffrn_measurement_device '95mm CCD camera on \k-goniostat'
_diffrn_measurement_device_type 'Nonius KappaCCD'
_diffrn_measurement_method 'phi and omega scans'
_diffrn_orient_matrix_type 'by Nonius Collect from scalepack cell'
_diffrn_orient_matrix_UB_11 0.644694E-1
_diffrn_orient_matrix_UB_12 0.60434E-2
_diffrn_orient_matrix_UB_13 0.17095E-1
_diffrn_orient_matrix_UB_21 0.22828E-1
_diffrn_orient_matrix_UB_22 0.278318E-1
_diffrn_orient_matrix_UB_23 -0.959288E-1
_diffrn_orient_matrix_UB_31 0.56775E-2
_diffrn_orient_matrix_UB_32 0.445326E-1
_diffrn_orient_matrix_UB_33 0.142713E-1
_diffrn_radiation_monochromator graphite
_diffrn_radiation_probe x-ray
_diffrn_radiation_type MoK\a
_diffrn_radiation_wavelength 0.71073
_diffrn_reflns_av_R_equivalents 0.036
_diffrn_reflns_limit_h_max 18
_diffrn_reflns_limit_h_min -18
_diffrn_reflns_limit_k_max 11
_diffrn_reflns_limit_k_min -10
_diffrn_reflns_limit_l_max 26
_diffrn_reflns_limit_l_min -26
_diffrn_reflns_number 41657
_diffrn_reflns_theta_full 25.01
_diffrn_reflns_theta_max 25.01
_diffrn_reflns_theta_min 2.3
_diffrn_source 'Enraf Nonius FR590'
_exptl_absorpt_coefficient_mu 0.059
_exptl_absorpt_correction_type none
_exptl_crystal_colour yellow
_exptl_crystal_density_diffrn 1.041
_exptl_crystal_density_method 'not measured'
_exptl_crystal_description 'trapezoid-shaped chunk'
_exptl_crystal_F_000 1116.2
_exptl_crystal_size_max 0.42
_exptl_crystal_size_mid 0.38
_exptl_crystal_size_min 0.19
_refine_diff_density_max 0.325
_refine_diff_density_min -0.278
_refine_diff_density_rms 0.033
_refine_ls_extinction_method none
_refine_ls_goodness_of_fit_ref 1.043
_refine_ls_hydrogen_treatment mixed
_refine_ls_matrix_type full
_refine_ls_number_parameters 383
_refine_ls_number_reflns 5671
_refine_ls_number_restraints 7
_refine_ls_restrained_S_all 1.044
_refine_ls_R_factor_all 0.0715
_refine_ls_R_factor_gt 0.0488
_refine_ls_shift/su_max 0.002
_refine_ls_shift/su_mean 0
_refine_ls_structure_factor_coef Fsqd
_refine_ls_weighting_details 'w=1/[\s^2^(Fo^2^)+(0.0583P)^2^+1.0299P] where P=(Fo^2^+2Fc^2^)/3'
_refine_ls_weighting_scheme calc
_refine_ls_wR_factor_gt 0.1189
_refine_ls_wR_factor_ref 0.1296
_reflns_number_gt 4170
_reflns_number_total 5671
_reflns_threshold_expression >2\s(I)
_cod_data_source_file b910669c.txt
_cod_data_source_block Chisholm1494a
_cod_original_sg_symbol_H-M P21/a
_cod_database_code 7002616

loop_
_symmetry_equiv_pos_as_xyz
'x, y, z'
'-x+1/2, y+1/2, -z'
'-x, -y, -z'
'x-1/2, -y-1/2, z'

loop_
_atom_site_label
_atom_site_type_symbol
_atom_site_fract_x
_atom_site_fract_y
_atom_site_fract_z
_atom_site_U_iso_or_equiv
_atom_site_adp_type
_atom_site_occupancy
_atom_site_symmetry_multiplicity
_atom_site_calc_flag
_atom_site_refinement_flags
_atom_site_disorder_assembly
_atom_site_disorder_group
C1 C 0.36724(10) 0.38538(16) 0.20015(7) 0.0285(4) Uani 1 1 d . . .
C2 C 0.40336(11) 0.44542(17) 0.25916(7) 0.0331(4) Uani 1 1 d . . .
H2 H 0.4594 0.4898 0.2647 0.04 Uiso 1 1 calc R . .
C3 C 0.36858(10) 0.44967(16) 0.31176(7) 0.0276(4) Uani 1 1 d . . .
C4 C 0.42538(11) 0.53466(17) 0.36848(7) 0.0316(4) Uani 1 1 d . . .
C5 C 0.39413(13) 0.5352(2) 0.42850(8) 0.0445(5) Uani 1 1 d . . .
H9A H 0.332 0.5674 0.4184 0.067 Uiso 1 1 calc R . .
H9B H 0.4326 0.5964 0.4597 0.067 Uiso 1 1 calc R . .
H9C H 0.3978 0.4421 0.4457 0.067 Uiso 1 1 calc R . .
C6 C 0.52234(12) 0.4827(2) 0.38743(9) 0.0471(5) Uani 1 1 d . . .
H11A H 0.5479 0.4931 0.3518 0.071 Uiso 1 1 calc R . .
H11B H 0.5233 0.3858 0.3992 0.071 Uiso 1 1 calc R . .
H11C H 0.5578 0.5359 0.4234 0.071 Uiso 1 1 calc R . .
C7 C 0.42276(13) 0.68391(18) 0.34639(8) 0.0420(5) Uani 1 1 d . . .
H10A H 0.3605 0.7154 0.3326 0.063 Uiso 1 1 calc R . .
H10B H 0.4494 0.6903 0.3112 0.063 Uiso 1 1 calc R . .
H10C H 0.4567 0.7414 0.3812 0.063 Uiso 1 1 calc R . .
C8 C 0.42599(10) 0.39398(17) 0.15397(7) 0.0316(4) Uani 1 1 d . . .
C9 C 0.38301(12) 0.3437(2) 0.08673(8) 0.0445(5) Uani 1 1 d . . .
H7A H 0.3644 0.248 0.0878 0.067 Uiso 1 1 calc R . .
H7B H 0.4265 0.3507 0.0622 0.067 Uiso 1 1 calc R . .
H7C H 0.3306 0.4003 0.0671 0.067 Uiso 1 1 calc R . .
C10 C 0.50956(12) 0.3057(2) 0.18158(9) 0.0475(5) Uani 1 1 d . . .
H6A H 0.4915 0.2104 0.1849 0.071 Uiso 1 1 calc R . .
H6B H 0.5415 0.34 0.2235 0.071 Uiso 1 1 calc R . .
H6C H 0.549 0.3103 0.1539 0.071 Uiso 1 1 calc R . .
C11 C 0.45499(13) 0.54261(19) 0.14822(9) 0.0450(5) Uani 1 1 d . . .
H5A H 0.4885 0.5766 0.1898 0.067 Uiso 1 1 calc R . .
H5B H 0.4019 0.5998 0.1315 0.067 Uiso 1 1 calc R . .
H5C H 0.4932 0.5464 0.1197 0.067 Uiso 1 1 calc R . .
C12 C 0.23047(10) 0.26894(17) 0.13176(7) 0.0290(4) Uani 1 1 d . . .
C13 C 0.17401(11) 0.36091(18) 0.09012(7) 0.0328(4) Uani 1 1 d . . .
C14 C 0.11249(12) 0.3081(2) 0.03708(8) 0.0397(4) Uani 1 1 d . . .
H14 H 0.0742 0.369 0.0082 0.048 Uiso 1 1 calc R . .
C15 C 0.10576(12) 0.1691(2) 0.02540(8) 0.0427(5) Uani 1 1 d . . .
H15 H 0.0631 0.135 -0.0111 0.051 Uiso 1 1 calc R . .
C16 C 0.16090(11) 0.08019(19) 0.06672(8) 0.0395(4) Uani 1 1 d . . .
H16 H 0.1558 -0.0154 0.0584 0.047 Uiso 1 1 calc R . .
C17 C 0.22406(10) 0.12681(17) 0.12051(8) 0.0328(4) Uani 1 1 d . . .
C18 C 0.28376(12) 0.02422(18) 0.16447(9) 0.0429(5) Uani 1 1 d . . .
H18 H 0.3248 0.076 0.2 0.051 Uiso 1 1 calc R . .
C19 C 0.22809(16) -0.0739(2) 0.19198(12) 0.0695(7) Uani 1 1 d . . .
H19A H 0.2679 -0.1377 0.2209 0.104 Uiso 1 1 calc R . .
H19B H 0.1872 -0.1255 0.1578 0.104 Uiso 1 1 calc R . .
H19C H 0.1934 -0.0216 0.2148 0.104 Uiso 1 1 calc R . .
C20 C 0.34128(15) -0.0570(2) 0.13075(11) 0.0655(6) Uani 1 1 d . . .
H20A H 0.3784 -0.1231 0.1601 0.098 Uiso 1 1 calc R . .
H20B H 0.3799 0.0061 0.1158 0.098 Uiso 1 1 calc R . .
H20C H 0.3022 -0.106 0.0948 0.098 Uiso 1 1 calc R . .
C21 C 0.17602(12) 0.51419(18) 0.10295(8) 0.0382(4) Uani 1 1 d . . .
H21 H 0.2341 0.536 0.1347 0.046 Uiso 1 1 calc R . .
C22 C 0.10044(16) 0.5511(2) 0.13158(11) 0.0626(6) Uani 1 1 d . . .
H22A H 0.1033 0.649 0.1417 0.094 Uiso 1 1 calc R . .
H22B H 0.1068 0.4977 0.1701 0.094 Uiso 1 1 calc R . .
H22C H 0.0427 0.5301 0.1013 0.094 Uiso 1 1 calc R . .
C23 C 0.16931(14) 0.6024(2) 0.04501(10) 0.0536(5) Uani 1 1 d . . .
H23A H 0.1748 0.6992 0.0572 0.08 Uiso 1 1 calc R . .
H23B H 0.1113 0.5869 0.0141 0.08 Uiso 1 1 calc R . .
H23C H 0.2175 0.5778 0.0264 0.08 Uiso 1 1 calc R . .
C24 C 0.24915(10) 0.36762(16) 0.35675(7) 0.0282(4) Uani 1 1 d . . .
C25 C 0.17667(11) 0.44995(19) 0.35925(8) 0.0378(4) Uani 1 1 d . . .
C26 C 0.13594(13) 0.4247(2) 0.40691(9) 0.0479(5) Uani 1 1 d . . .
H26 H 0.0873 0.4807 0.4099 0.057 Uiso 1 1 calc R . .
C27 C 0.16456(13) 0.3206(2) 0.44980(9) 0.0477(5) Uani 1 1 d . . .
H27 H 0.1365 0.3062 0.4824 0.057 Uiso 1 1 calc R . .
C28 C 0.23406(13) 0.23743(19) 0.44525(9) 0.0445(5) Uani 1 1 d . . .
H28 H 0.2529 0.1645 0.4744 0.053 Uiso 1 1 calc R . .
C29 C 0.27702(12) 0.25824(17) 0.39883(8) 0.0353(4) Uani 1 1 d . A .
C30 C 0.35111(14) 0.1630(2) 0.39244(10) 0.0555(6) Uani 1 1 d D . .
H30A H 0.3931 0.222 0.377 0.067 Uiso 0.46(2) 1 calc PR A 1
H30B H 0.3846 0.2032 0.3641 0.067 Uiso 0.54(2) 1 calc PR A 2
C31A C 0.3154(7) 0.0572(9) 0.3403(3) 0.065(3) Uani 0.46(2) 1 d PD A 1
H31A H 0.2775 0.103 0.3029 0.098 Uiso 0.46(2) 1 calc PR A 1
H31B H 0.2801 -0.0119 0.3551 0.098 Uiso 0.46(2) 1 calc PR A 1
H31C H 0.3658 0.0126 0.3297 0.098 Uiso 0.46(2) 1 calc PR A 1
C32A C 0.4091(10) 0.0913(16) 0.4507(4) 0.084(4) Uani 0.46(2) 1 d PD A 1
H32A H 0.4527 0.0324 0.4387 0.125 Uiso 0.46(2) 1 calc PR A 1
H32B H 0.3711 0.0353 0.4696 0.125 Uiso 0.46(2) 1 calc PR A 1
H32C H 0.4407 0.1599 0.4812 0.125 Uiso 0.46(2) 1 calc PR A 1
C31B C 0.3041(8) 0.0288(12) 0.3650(12) 0.154(6) Uani 0.54(2) 1 d PD A 2
H31D H 0.3489 -0.0381 0.3605 0.231 Uiso 0.54(2) 1 calc PR A 2
H31E H 0.2621 0.0469 0.3236 0.231 Uiso 0.54(2) 1 calc PR A 2
H31F H 0.2713 -0.008 0.3933 0.231 Uiso 0.54(2) 1 calc PR A 2
C32B C 0.4137(6) 0.1334(19) 0.4577(4) 0.075(3) Uani 0.54(2) 1 d PD A 2
H32D H 0.4616 0.0718 0.4538 0.113 Uiso 0.54(2) 1 calc PR A 2
H32E H 0.3798 0.0899 0.4838 0.113 Uiso 0.54(2) 1 calc PR A 2
H32F H 0.4398 0.2194 0.4774 0.113 Uiso 0.54(2) 1 calc PR A 2
C33 C 0.14411(14) 0.5695(2) 0.31341(9) 0.0601(6) Uani 1 1 d . . .
H33 H 0.1777 0.5666 0.2808 0.072 Uiso 1 1 calc R . .
C34 C 0.16089(16) 0.7086(2) 0.34612(14) 0.0749(7) Uani 1 1 d . . .
H34A H 0.2252 0.7202 0.366 0.112 Uiso 1 1 calc R . .
H34B H 0.1287 0.7135 0.3784 0.112 Uiso 1 1 calc R . .
H34C H 0.1396 0.7814 0.315 0.112 Uiso 1 1 calc R . .
C35 C 0.04445(16) 0.5513(3) 0.28005(11) 0.0749(8) Uani 1 1 d . . .
H35A H 0.0348 0.4625 0.2585 0.112 Uiso 1 1 calc R . .
H35B H 0.0244 0.6249 0.2491 0.112 Uiso 1 1 calc R . .
H35C H 0.0102 0.555 0.3111 0.112 Uiso 1 1 calc R . .
N1 N 0.28950(9) 0.31886(14) 0.18913(7) 0.0291(3) Uani 1 1 d . . .
H36 H 0.2713(16) 0.315(2) 0.2207(13) 0.016(6) Uiso 0.6 1 d P . .
N2 N 0.29129(9) 0.38946(13) 0.30785(6) 0.0269(3) Uani 1 1 d . . .
H37 H 0.264(3) 0.356(4) 0.269(2) 0.023(10) Uiso 0.4 1 d P . .
O1 O 0.2399(7) 0.1729(10) 0.2601(4) 0.032(4) Uani 0.105(4) 1 d P . .

loop_
_atom_site_aniso_label
_atom_site_aniso_U_11
_atom_site_aniso_U_22
_atom_site_aniso_U_33
_atom_site_aniso_U_23
_atom_site_aniso_U_13
_atom_site_aniso_U_12
C1 0.0253(8) 0.0319(9) 0.0288(8) 0.0041(7) 0.0085(7) 0.0039(7)
C2 0.0274(9) 0.0434(10) 0.0290(9) -0.0011(8) 0.0086(7) -0.0084(8)
C3 0.0295(9) 0.0247(8) 0.0273(8) 0.0037(7) 0.0056(7) 0.0005(7)
C4 0.0338(9) 0.0336(9) 0.0257(8) -0.0004(7) 0.0058(7) -0.0057(7)
C5 0.0500(11) 0.0540(12) 0.0286(9) -0.0088(8) 0.0091(8) -0.0177(9)
C6 0.0372(10) 0.0552(12) 0.0421(11) -0.0026(9) -0.0001(8) -0.0014(9)
C7 0.0495(11) 0.0351(10) 0.0398(10) -0.0044(8) 0.0096(8) -0.0092(9)
C8 0.0300(9) 0.0376(9) 0.0300(9) 0.0006(7) 0.0132(7) -0.0004(7)
C9 0.0410(10) 0.0628(13) 0.0367(10) -0.0084(9) 0.0223(8) -0.0074(9)
C10 0.0423(11) 0.0566(12) 0.0507(11) 0.0113(10) 0.0247(9) 0.0125(9)
C11 0.0575(12) 0.0449(11) 0.0385(10) 0.0041(9) 0.0231(9) -0.0070(9)
C12 0.0258(8) 0.0379(10) 0.0255(8) -0.0036(7) 0.0110(7) -0.0043(7)
C13 0.0314(9) 0.0414(10) 0.0274(8) -0.0002(8) 0.0110(7) -0.0024(8)
C14 0.0350(10) 0.0531(12) 0.0305(9) 0.0000(9) 0.0083(8) 0.0012(9)
C15 0.0350(10) 0.0608(13) 0.0300(9) -0.0141(9) 0.0055(8) -0.0084(9)
C16 0.0371(10) 0.0428(11) 0.0409(10) -0.0141(9) 0.0148(8) -0.0069(9)
C17 0.0290(9) 0.0384(10) 0.0331(9) -0.0064(8) 0.0120(7) -0.0035(8)
C18 0.0413(10) 0.0356(10) 0.0494(11) -0.0050(9) 0.0087(9) -0.0012(8)
C19 0.0651(15) 0.0583(14) 0.0799(17) 0.0218(13) 0.0114(13) -0.0041(12)
C20 0.0544(13) 0.0551(14) 0.0822(17) -0.0116(12) 0.0109(12) 0.0152(11)
C21 0.0384(10) 0.0392(10) 0.0349(10) 0.0041(8) 0.0068(8) -0.0004(8)
C22 0.0873(17) 0.0455(12) 0.0706(15) -0.0061(11) 0.0479(13) -0.0018(12)
C23 0.0626(13) 0.0488(12) 0.0531(12) 0.0128(10) 0.0221(10) 0.0008(10)
C24 0.0293(8) 0.0301(9) 0.0273(8) -0.0066(7) 0.0110(7) -0.0043(7)
C25 0.0372(10) 0.0456(11) 0.0340(9) -0.0047(8) 0.0153(8) 0.0062(8)
C26 0.0431(11) 0.0615(13) 0.0470(11) -0.0073(10) 0.0259(9) 0.0055(10)
C27 0.0546(12) 0.0543(12) 0.0463(11) -0.0052(10) 0.0338(10) -0.0099(10)
C28 0.0572(12) 0.0386(10) 0.0436(11) 0.0044(9) 0.0238(9) -0.0073(9)
C29 0.0401(10) 0.0307(9) 0.0384(10) 0.0007(8) 0.0161(8) -0.0028(8)
C30 0.0648(14) 0.0448(12) 0.0676(14) 0.0215(11) 0.0359(11) 0.0211(11)
C31A 0.089(5) 0.042(3) 0.081(5) -0.001(3) 0.052(4) 0.013(3)
C32A 0.107(8) 0.084(9) 0.075(5) 0.045(4) 0.050(5) 0.048(6)
C31B 0.168(9) 0.077(6) 0.206(14) -0.062(8) 0.035(9) 0.055(6)
C32B 0.044(4) 0.078(7) 0.113(6) 0.056(4) 0.038(4) 0.031(3)
C33 0.0515(13) 0.0887(17) 0.0465(12) 0.0111(11) 0.0244(10) 0.0359(12)
C34 0.0546(14) 0.0503(14) 0.121(2) 0.0188(14) 0.0264(14) 0.0123(11)
C35 0.0750(16) 0.0886(18) 0.0517(13) -0.0175(13) 0.0023(12) 0.0385(14)
N1 0.0306(8) 0.0349(8) 0.0232(7) -0.0016(6) 0.0099(6) -0.0039(6)
N2 0.0275(7) 0.0296(7) 0.0252(7) -0.0029(6) 0.0101(6) 0.0004(6)
O1 0.061(8) 0.027(6) 0.016(6) -0.006(4) 0.022(5) -0.027(5)

loop_
_atom_type_symbol
_atom_type_description
_atom_type_scat_dispersion_real
_atom_type_scat_dispersion_imag
_atom_type_scat_source
C C 0.0033 0.0016 'International Tables Vol C Tables 4.2.6.8 and 6.1.1.4'
H H 0 0 'International Tables Vol C Tables 4.2.6.8 and 6.1.1.4'
N N 0.0061 0.0033 'International Tables Vol C Tables 4.2.6.8 and 6.1.1.4'
O O 0.0106 0.006 'International Tables Vol C Tables 4.2.6.8 and 6.1.1.4'

loop_
_geom_angle_atom_site_label_1
_geom_angle_atom_site_label_2
_geom_angle_atom_site_label_3
_geom_angle
_geom_angle_site_symmetry_1
_geom_angle_site_symmetry_3
_geom_angle_publ_flag
N1 C1 C2 118.87(14) . . ?
N1 C1 C8 125.21(14) . . ?
C2 C1 C8 115.77(13) . . ?
C1 C2 C3 129.36(15) . . ?
C1 C2 H2 115.3 . . ?
C3 C2 H2 115.3 . . ?
N2 C3 C2 118.92(14) . . ?
N2 C3 C4 126.34(14) . . ?
C2 C3 C4 114.65(13) . . ?
C7 C4 C6 109.76(15) . . ?
C7 C4 C5 106.57(14) . . ?
C6 C4 C5 106.79(14) . . ?
C7 C4 C3 106.92(13) . . ?
C6 C4 C3 109.73(14) . . ?
C5 C4 C3 116.92(13) . . ?
C4 C5 H9A 109.5 . . ?
C4 C5 H9B 109.5 . . ?
H9A C5 H9B 109.5 . . ?
C4 C5 H9C 109.5 . . ?
H9A C5 H9C 109.5 . . ?
H9B C5 H9C 109.5 . . ?
C4 C6 H11A 109.5 . . ?
C4 C6 H11B 109.5 . . ?
H11A C6 H11B 109.5 . . ?
C4 C6 H11C 109.5 . . ?
H11A C6 H11C 109.5 . . ?
H11B C6 H11C 109.5 . . ?
C4 C7 H10A 109.5 . . ?
C4 C7 H10B 109.5 . . ?
H10A C7 H10B 109.5 . . ?
C4 C7 H10C 109.5 . . ?
H10A C7 H10C 109.5 . . ?
H10B C7 H10C 109.5 . . ?
C9 C8 C11 106.35(14) . . ?
C9 C8 C10 107.33(15) . . ?
C11 C8 C10 109.11(15) . . ?
C9 C8 C1 116.36(13) . . ?
C11 C8 C1 110.26(13) . . ?
C10 C8 C1 107.23(13) . . ?
C8 C9 H7A 109.5 . . ?
C8 C9 H7B 109.5 . . ?
H7A C9 H7B 109.5 . . ?
C8 C9 H7C 109.5 . . ?
H7A C9 H7C 109.5 . . ?
H7B C9 H7C 109.5 . . ?
C8 C10 H6A 109.5 . . ?
C8 C10 H6B 109.5 . . ?
H6A C10 H6B 109.5 . . ?
C8 C10 H6C 109.5 . . ?
H6A C10 H6C 109.5 . . ?
H6B C10 H6C 109.5 . . ?
C8 C11 H5A 109.5 . . ?
C8 C11 H5B 109.5 . . ?
H5A C11 H5B 109.5 . . ?
C8 C11 H5C 109.5 . . ?
H5A C11 H5C 109.5 . . ?
H5B C11 H5C 109.5 . . ?
C13 C12 C17 120.89(15) . . ?
C13 C12 N1 119.57(15) . . ?
C17 C12 N1 119.29(15) . . ?
C14 C13 C12 118.26(16) . . ?
C14 C13 C21 119.71(16) . . ?
C12 C13 C21 121.98(15) . . ?
C15 C14 C13 121.41(17) . . ?
C15 C14 H14 119.3 . . ?
C13 C14 H14 119.3 . . ?
C16 C15 C14 119.75(16) . . ?
C16 C15 H15 120.1 . . ?
C14 C15 H15 120.1 . . ?
C15 C16 C17 121.54(17) . . ?
C15 C16 H16 119.2 . . ?
C17 C16 H16 119.2 . . ?
C16 C17 C12 118.14(16) . . ?
C16 C17 C18 119.43(16) . . ?
C12 C17 C18 122.43(15) . . ?
C17 C18 C19 110.81(15) . . ?
C17 C18 C20 111.41(16) . . ?
C19 C18 C20 109.93(18) . . ?
C17 C18 H18 108.2 . . ?
C19 C18 H18 108.2 . . ?
C20 C18 H18 108.2 . . ?
C18 C19 H19A 109.5 . . ?
C18 C19 H19B 109.5 . . ?
H19A C19 H19B 109.5 . . ?
C18 C19 H19C 109.5 . . ?
H19A C19 H19C 109.5 . . ?
H19B C19 H19C 109.5 . . ?
C18 C20 H20A 109.5 . . ?
C18 C20 H20B 109.5 . . ?
H20A C20 H20B 109.5 . . ?
C18 C20 H20C 109.5 . . ?
H20A C20 H20C 109.5 . . ?
H20B C20 H20C 109.5 . . ?
C13 C21 C23 113.97(15) . . ?
C13 C21 C22 109.34(15) . . ?
C23 C21 C22 109.61(16) . . ?
C13 C21 H21 107.9 . . ?
C23 C21 H21 107.9 . . ?
C22 C21 H21 107.9 . . ?
C21 C22 H22A 109.5 . . ?
C21 C22 H22B 109.5 . . ?
H22A C22 H22B 109.5 . . ?
C21 C22 H22C 109.5 . . ?
H22A C22 H22C 109.5 . . ?
H22B C22 H22C 109.5 . . ?
C21 C23 H23A 109.5 . . ?
C21 C23 H23B 109.5 . . ?
H23A C23 H23B 109.5 . . ?
C21 C23 H23C 109.5 . . ?
H23A C23 H23C 109.5 . . ?
H23B C23 H23C 109.5 . . ?
C25 C24 C29 120.98(14) . . ?
C25 C24 N2 119.30(14) . . ?
C29 C24 N2 119.57(14) . . ?
C26 C25 C24 118.00(16) . . ?
C26 C25 C33 119.82(16) . . ?
C24 C25 C33 122.12(15) . . ?
C27 C26 C25 121.55(17) . . ?
C27 C26 H26 119.2 . . ?
C25 C26 H26 119.2 . . ?
C26 C27 C28 119.63(16) . . ?
C26 C27 H27 120.2 . . ?
C28 C27 H27 120.2 . . ?
C27 C28 C29 121.15(17) . . ?
C27 C28 H28 119.4 . . ?
C29 C28 H28 119.4 . . ?
C28 C29 C24 118.59(16) . . ?
C28 C29 C30 120.94(16) . . ?
C24 C29 C30 120.45(15) . . ?
C29 C30 C32A 119.3(6) . . ?
C29 C30 C32B 109.2(6) . . ?
C29 C30 C31A 111.0(4) . . ?
C32A C30 C31A 109.3(5) . . ?
C29 C30 C31B 105.6(5) . . ?
C32B C30 C31B 108.6(5) . . ?
C29 C30 H30A 105.4 . . ?
C32A C30 H30A 105.4 . . ?
C31A C30 H30A 105.4 . . ?
C29 C30 H30B 111.1 . . ?
C32B C30 H30B 111.1 . . ?
C31B C30 H30B 111.1 . . ?
C30 C31A H31A 109.5 . . ?
C30 C31A H31B 109.5 . . ?
H31A C31A H31B 109.5 . . ?
C30 C31A H31C 109.5 . . ?
H31A C31A H31C 109.5 . . ?
H31B C31A H31C 109.5 . . ?
C30 C32A H32A 109.5 . . ?
C30 C32A H32B 109.5 . . ?
H32A C32A H32B 109.5 . . ?
C30 C32A H32C 109.5 . . ?
H32A C32A H32C 109.5 . . ?
H32B C32A H32C 109.5 . . ?
C30 C31B H31D 109.5 . . ?
C30 C31B H31E 109.5 . . ?
H31D C31B H31E 109.5 . . ?
C30 C31B H31F 109.5 . . ?
H31D C31B H31F 109.5 . . ?
H31E C31B H31F 109.5 . . ?
C30 C32B H32D 109.5 . . ?
C30 C32B H32E 109.5 . . ?
H32D C32B H32E 109.5 . . ?
C30 C32B H32F 109.5 . . ?
H32D C32B H32F 109.5 . . ?
H32E C32B H32F 109.5 . . ?
C34 C33 C35 110.35(17) . . ?
C34 C33 C25 112.45(17) . . ?
C35 C33 C25 109.5(2) . . ?
C34 C33 H33 108.1 . . ?
C35 C33 H33 108.1 . . ?
C25 C33 H33 108.1 . . ?
C33 C34 H34A 109.5 . . ?
C33 C34 H34B 109.5 . . ?
H34A C34 H34B 109.5 . . ?
C33 C34 H34C 109.5 . . ?
H34A C34 H34C 109.5 . . ?
H34B C34 H34C 109.5 . . ?
C33 C35 H35A 109.5 . . ?
C33 C35 H35B 109.5 . . ?
H35A C35 H35B 109.5 . . ?
C33 C35 H35C 109.5 . . ?
H35A C35 H35C 109.5 . . ?
H35B C35 H35C 109.5 . . ?
C1 N1 C12 130.84(14) . . ?
C1 N1 H36 112.0(17) . . ?
C12 N1 H36 116.7(17) . . ?
C3 N2 C24 128.24(14) . . ?
C3 N2 H37 114(2) . . ?
C24 N2 H37 118(2) . . ?

loop_
_geom_bond_atom_site_label_1
_geom_bond_atom_site_label_2
_geom_bond_distance
_geom_bond_site_symmetry_2
_geom_bond_publ_flag
C1 N1 1.333(2) . ?
C1 C2 1.397(2) . ?
C1 C8 1.550(2) . ?
C2 C3 1.413(2) . ?
C2 H2 0.95 . ?
C3 N2 1.319(2) . ?
C3 C4 1.557(2) . ?
C4 C7 1.533(2) . ?
C4 C6 1.534(2) . ?
C4 C5 1.535(2) . ?
C5 H9A 0.98 . ?
C5 H9B 0.98 . ?
C5 H9C 0.98 . ?
C6 H11A 0.98 . ?
C6 H11B 0.98 . ?
C6 H11C 0.98 . ?
C7 H10A 0.98 . ?
C7 H10B 0.98 . ?
C7 H10C 0.98 . ?
C8 C9 1.530(2) . ?
C8 C11 1.535(2) . ?
C8 C10 1.537(2) . ?
C9 H7A 0.98 . ?
C9 H7B 0.98 . ?
C9 H7C 0.98 . ?
C10 H6A 0.98 . ?
C10 H6B 0.98 . ?
C10 H6C 0.98 . ?
C11 H5A 0.98 . ?
C11 H5B 0.98 . ?
C11 H5C 0.98 . ?
C12 C13 1.405(2) . ?
C12 C17 1.408(2) . ?
C12 N1 1.428(2) . ?
C13 C14 1.389(2) . ?
C13 C21 1.521(2) . ?
C14 C15 1.380(3) . ?
C14 H14 0.95 . ?
C15 C16 1.373(3) . ?
C15 H15 0.95 . ?
C16 C17 1.391(2) . ?
C16 H16 0.95 . ?
C17 C18 1.518(2) . ?
C18 C19 1.526(3) . ?
C18 C20 1.535(3) . ?
C18 H18 1 . ?
C19 H19A 0.98 . ?
C19 H19B 0.98 . ?
C19 H19C 0.98 . ?
C20 H20A 0.98 . ?
C20 H20B 0.98 . ?
C20 H20C 0.98 . ?
C21 C23 1.522(2) . ?
C21 C22 1.525(3) . ?
C21 H21 1 . ?
C22 H22A 0.98 . ?
C22 H22B 0.98 . ?
C22 H22C 0.98 . ?
C23 H23A 0.98 . ?
C23 H23B 0.98 . ?
C23 H23C 0.98 . ?
C24 C25 1.398(2) . ?
C24 C29 1.403(2) . ?
C24 N2 1.4274(19) . ?
C25 C26 1.394(2) . ?
C25 C33 1.536(3) . ?
C26 C27 1.376(3) . ?
C26 H26 0.95 . ?
C27 C28 1.378(3) . ?
C27 H27 0.95 . ?
C28 C29 1.386(2) . ?
C28 H28 0.95 . ?
C29 C30 1.517(3) . ?
C30 C32A 1.521(6) . ?
C30 C32B 1.526(6) . ?
C30 C31A 1.532(6) . ?
C30 C31B 1.541(7) . ?
C30 H30A 1 . ?
C30 H30B 1 . ?
C31A H31A 0.98 . ?
C31A H31B 0.98 . ?
C31A H31C 0.98 . ?
C32A H32A 0.98 . ?
C32A H32B 0.98 . ?
C32A H32C 0.98 . ?
C31B H31D 0.98 . ?
C31B H31E 0.98 . ?
C31B H31F 0.98 . ?
C32B H32D 0.98 . ?
C32B H32E 0.98 . ?
C32B H32F 0.98 . ?
C33 C34 1.526(3) . ?
C33 C35 1.530(3) . ?
C33 H33 1 . ?
C34 H34A 0.98 . ?
C34 H34B 0.98 . ?
C34 H34C 0.98 . ?
C35 H35A 0.98 . ?
C35 H35B 0.98 . ?
C35 H35C 0.98 . ?
N1 H36 0.82(3) . ?
N2 H37 0.91(4) . ?

loop_
_geom_hbond_atom_site_label_D
_geom_hbond_atom_site_label_H
_geom_hbond_atom_site_label_A
_geom_hbond_distance_DH
_geom_hbond_distance_HA
_geom_hbond_distance_DA
_geom_hbond_angle_DHA
_geom_hbond_site_symmetry_A
N1 H36 N2 0.82(3) 2.00(3) 2.7058(18) 143(2) .
N2 H37 N1 0.91(4) 1.95(4) 2.7058(18) 140(3) .

loop_
_geom_torsion_atom_site_label_1
_geom_torsion_atom_site_label_2
_geom_torsion_atom_site_label_3
_geom_torsion_atom_site_label_4
_geom_torsion
_geom_torsion_site_symmetry_1
_geom_torsion_site_symmetry_2
_geom_torsion_site_symmetry_3
_geom_torsion_site_symmetry_4
_geom_torsion_publ_flag
N1 C1 C2 C3 -1.3(3) . . . . ?
C8 C1 C2 C3 -177.12(16) . . . . ?
C1 C2 C3 N2 0.5(3) . . . . ?
C1 C2 C3 C4 -176.27(16) . . . . ?
N2 C3 C4 C7 -111.87(17) . . . . ?
C2 C3 C4 C7 64.58(18) . . . . ?
N2 C3 C4 C6 129.15(17) . . . . ?
C2 C3 C4 C6 -54.40(18) . . . . ?
N2 C3 C4 C5 7.4(2) . . . . ?
C2 C3 C4 C5 -176.15(15) . . . . ?
N1 C1 C8 C9 11.3(2) . . . . ?
C2 C1 C8 C9 -173.15(15) . . . . ?
N1 C1 C8 C11 132.49(17) . . . . ?
C2 C1 C8 C11 -51.96(19) . . . . ?
N1 C1 C8 C10 -108.83(18) . . . . ?
C2 C1 C8 C10 66.73(19) . . . . ?
C17 C12 C13 C14 -0.9(2) . . . . ?
N1 C12 C13 C14 -175.14(14) . . . . ?
C17 C12 C13 C21 176.61(14) . . . . ?
N1 C12 C13 C21 2.3(2) . . . . ?
C12 C13 C14 C15 0.6(2) . . . . ?
C21 C13 C14 C15 -176.91(16) . . . . ?
C13 C14 C15 C16 -0.2(3) . . . . ?
C14 C15 C16 C17 -0.1(3) . . . . ?
C15 C16 C17 C12 -0.2(2) . . . . ?
C15 C16 C17 C18 -179.64(16) . . . . ?
C13 C12 C17 C16 0.6(2) . . . . ?
N1 C12 C17 C16 174.91(14) . . . . ?
C13 C12 C17 C18 -179.89(15) . . . . ?
N1 C12 C17 C18 -5.6(2) . . . . ?
C16 C17 C18 C19 -61.9(2) . . . . ?
C12 C17 C18 C19 118.60(19) . . . . ?
C16 C17 C18 C20 60.8(2) . . . . ?
C12 C17 C18 C20 -118.66(18) . . . . ?
C14 C13 C21 C23 -44.0(2) . . . . ?
C12 C13 C21 C23 138.58(17) . . . . ?
C14 C13 C21 C22 79.1(2) . . . . ?
C12 C13 C21 C22 -98.38(19) . . . . ?
C29 C24 C25 C26 3.4(3) . . . . ?
N2 C24 C25 C26 178.96(16) . . . . ?
C29 C24 C25 C33 -179.40(17) . . . . ?
N2 C24 C25 C33 -3.8(3) . . . . ?
C24 C25 C26 C27 -1.2(3) . . . . ?
C33 C25 C26 C27 -178.47(19) . . . . ?
C25 C26 C27 C28 -1.1(3) . . . . ?
C26 C27 C28 C29 1.2(3) . . . . ?
C27 C28 C29 C24 0.9(3) . . . . ?
C27 C28 C29 C30 -177.62(18) . . . . ?
C25 C24 C29 C28 -3.2(2) . . . . ?
N2 C24 C29 C28 -178.84(15) . . . . ?
C25 C24 C29 C30 175.29(17) . . . . ?
N2 C24 C29 C30 -0.3(2) . . . . ?
C28 C29 C30 C32A -29.4(8) . . . . ?
C24 C29 C30 C32A 152.1(8) . . . . ?
C28 C29 C30 C32B -43.8(7) . . . . ?
C24 C29 C30 C32B 137.7(7) . . . . ?
C28 C29 C30 C31A 99.0(4) . . . . ?
C24 C29 C30 C31A -79.5(4) . . . . ?
C28 C29 C30 C31B 72.8(12) . . . . ?
C24 C29 C30 C31B -105.7(11) . . . . ?
C26 C25 C33 C34 65.1(2) . . . . ?
C24 C25 C33 C34 -112.1(2) . . . . ?
C26 C25 C33 C35 -57.9(2) . . . . ?
C24 C25 C33 C35 124.89(19) . . . . ?
C2 C1 N1 C12 168.03(16) . . . . ?
C8 C1 N1 C12 -16.5(3) . . . . ?
C13 C12 N1 C1 -77.3(2) . . . . ?
C17 C12 N1 C1 108.37(19) . . . . ?
C2 C3 N2 C24 172.15(15) . . . . ?
C4 C3 N2 C24 -11.5(3) . . . . ?
C25 C24 N2 C3 104.23(19) . . . . ?
C29 C24 N2 C3 -80.1(2) . . . . ?
